data_4132060
loop_
_publ_author_name
'Diesel, Johannes'
'Finogenova, Anastasiia M.'
'Cramer, Nicolai'

_publ_section_title
;
 Nickel-Catalyzed Enantioselective Pyridone C-H Functionalizations Enabled
 by a Bulky N-Heterocyclic Carbene Ligand.
;
_journal_issue 13
_journal_name_full 'Journal of the American Chemical Society'
_journal_page_first 4489
_journal_page_last 4493
_journal_paper_doi 10.1021/jacs.8b01181
_journal_volume 140
_journal_year 2018
_chemical_absolute_configuration rmad
_chemical_formula_moiety 'C49 H48 N2'
_chemical_formula_sum 'C49 H48 N2'
_chemical_formula_weight 664.89
_space_group_crystal_system orthorhombic
_space_group_IT_number 19
_space_group_name_Hall 'P 2ac 2ab'
_space_group_name_H-M_alt 'P 21 21 21'
_atom_sites_solution_hydrogens geom
_atom_sites_solution_primary direct
_atom_sites_solution_secondary difmap
_audit_creation_method SHELXL-2018/1
_cell_angle_alpha 90
_cell_angle_beta 90
_cell_angle_gamma 90
_cell_formula_units_Z 4
_cell_length_a 11.6720(4)
_cell_length_b 18.1421(5)
_cell_length_c 18.3663(5)
_cell_measurement_reflns_used 9955
_cell_measurement_temperature 140.01(10)
_cell_measurement_theta_max 74.2790
_cell_measurement_theta_min 4.4050
_cell_volume 3889.1(2)
_computing_cell_refinement 'CrysAlisPro 1.171.38.46 (Rigaku OD, 2015)'
_computing_data_collection 'CrysAlisPro 1.171.38.46 (Rigaku OD, 2015)'
_computing_data_reduction 'CrysAlisPro 1.171.38.46 (Rigaku OD, 2015)'
_computing_molecular_graphics 'Olex2 (Dolomanov et al., 2009)'
_computing_publication_material 'CIFTAB (Sheldrick, 2016)'
_computing_structure_refinement 'SHELXL-2018/1 (Sheldrick, 2018)'
_computing_structure_solution 'SHELXT (Sheldrick, 2015)'
_diffrn_ambient_environment N~2~
_diffrn_ambient_temperature 140.01(10)
_diffrn_detector 'CCD plate'
_diffrn_detector_area_resol_mean 5.1333
_diffrn_detector_type Atlas
_diffrn_measured_fraction_theta_full 1.000
_diffrn_measured_fraction_theta_max 1.000
_diffrn_measurement_details
;
List of Runs (angles in degrees, time in seconds):

  # Type    Start    End  Width  t~exp~   \w     \q     \k     \f   Frames
--------------------------------------------------------------------------
  1  \w      5.00  32.00   1.00    7.50    --   42.00  89.00 108.61   27
  2  \w      5.00  30.00   1.00    7.50    --   42.00  89.00 -60.22   25
  3  \w   -112.00 -15.00   1.00    7.50    --  -42.01 -57.00-150.00   97
  4  \w   -115.00 -14.00   1.00    7.50    --  -42.01 -57.00  60.00  101
  5  \w   -116.00 -18.00   1.00    7.50    --  -42.01 -37.00 -60.00   98
  6  \w    -70.00  30.00   1.00    7.50    --  -42.01  57.00   0.00  100
  7  \w     23.00  98.00   1.00    7.50    --   42.01-125.00-180.00   75
  8  \w     11.00  36.00   1.00    7.50    --   46.00  84.00  72.03   25
  9  \w     11.00  36.00   1.00    7.50    --   46.00  84.00-134.42   25
 10  \w     21.00  46.00   1.00    7.50    --   54.00  79.00   8.60   25
 11  \w     20.00  45.00   1.00    7.50    --   54.00  81.00 -92.18   25
 12  \w     20.00  46.00   1.00    7.50    --   54.00  81.00  64.01   26
 13  \w     20.00  45.00   1.00    7.50    --   54.00  81.00 146.20   25
 14  \w     21.00  46.00   1.00    7.50    --   54.00  79.00-131.34   25
 15  \w     31.00  58.00   1.00    7.50    --   62.00  76.00 154.38   27
 16  \w    114.00 141.00   1.00    7.50    --   66.00  75.00 -50.88   27
 17  \w     34.00  60.00   1.00    7.50    --   66.00  75.00 -50.88   26
 18  \w     34.00  60.00   1.00    7.50    --   66.00  75.00  55.11   26
 19  \w     34.00  59.00   1.00    7.50    --   66.00  77.00 -14.69   25
 20  \w     38.00  64.00   1.00    7.50    --   70.00  76.00-170.60   26
 21  \w     96.00 140.00   1.00    7.50    --   70.00  77.00-115.30   44
 22  \w     37.00  64.00   1.00    7.50    --   70.00  77.00-115.30   27
 23  \w     42.00  68.00   1.00    7.50    --   74.00  76.00  75.47   26
 24  \w     41.00  75.00   1.00    7.50    --   74.00  77.00 110.43   34
 25  \w     42.00  68.00   1.00    7.50    --   74.00  75.00  12.37   26
 26  \w     42.00  76.00   1.00    7.50    --   74.00  75.00 -41.23   34
 27  \w     42.00  74.00   1.00    7.50    --   74.00  76.00 164.67   32
 28  \w     46.00  72.00   1.00   20.00    --   78.00  75.00 -97.00   26
 29  \w     46.00  71.00   1.00   20.00    --   78.00  77.00-147.87   25
 30  \w     98.00 146.00   1.00   20.00    --   82.00  74.00  27.89   48
 31  \w     51.00  84.00   1.00   20.00    --   82.00  74.00  27.89   33
 32  \w    127.00 159.00   1.00   20.00    --   86.00  69.00-174.68   32
 33  \w     55.00  85.00   1.00   20.00    --   86.00  69.00-174.68   30
 34  \w     59.00  85.00   1.00   20.00    --   90.00  71.00 -10.48   26
 35  \w     58.00  91.00   1.00   20.00    --   90.00  76.00-107.60   33
 36  \w     58.00  84.00   1.00   20.00    --   90.00  76.00-144.95   26
 37  \w     58.00  84.00   1.00   20.00    --   90.00  76.00  89.33   26
 38  \w     62.00  88.00   1.00   20.00    --   94.00  74.00 -63.88   26
 39  \w     69.00 110.00   1.00   20.00    --   98.00  68.00  94.82   41
 40  \w     65.00 174.00   1.00   20.00    --   98.00  77.00 -19.01  109
 41  \w     85.00 162.00   1.00   20.00    --  109.26  61.00 -90.00   77
 42  \w     81.00 143.00   1.00   20.00    --  109.26  61.00 150.00   62
 43  \w    110.00 174.00   1.00   20.00    --  109.26  77.00  90.00   64
 44  \w     78.00 104.00   1.00   20.00    --  109.26  77.00  90.00   26
 45  \w    111.00 146.00   1.00   20.00    --  109.26 178.00-150.00   35
 46  \w     77.00 169.00   1.00   20.00    --  109.26  77.00 -60.00   92
 47  \w    135.00 161.00   1.00   20.00    --  109.26  61.00 120.00   26
 48  \w     81.00 107.00   1.00   20.00    --  109.26  61.00 120.00   26
 49  \w     77.00 173.00   1.00   20.00    --  109.26  77.00 150.00   96
 50  \w     77.00 178.00   1.00   20.00    --  109.26  77.00-150.00  101
 51  \w    109.00 170.00   1.00   20.00    --  109.26  77.00   0.00   61
 52  \w     77.00 105.00   1.00   20.00    --  109.26  77.00   0.00   28
 53  \w     81.00 176.00   1.00   20.00    --  109.26  61.00  60.00   95
 54  \w     77.00 103.00   1.00   20.00    --  109.26  77.00 120.00   26
 55  \w    116.00 178.00   1.00   20.00    --  109.26  77.00-120.00   62
 56  \w     77.00 103.00   1.00   20.00    --  109.26  77.00-120.00   26
 57  \w     35.00 142.00   1.00   20.00    --  109.26 -77.00-180.00  107
 58  \w     79.00 144.00   1.00   20.00    --  109.26  77.00-180.00   65
 59  \w    116.00 173.00   1.00   20.00    --  109.26  77.00  30.00   57
 60  \w     77.00 103.00   1.00   20.00    --  109.26  77.00  30.00   26
 61  \w     30.00 109.00   1.00   20.00    --  109.26 -94.00   0.00   79
 62  \w     29.00  77.00   1.00   20.00    --  109.26 -94.00  60.00   48
 63  \w     34.00 111.00   1.00   20.00    --  109.26-111.00-180.00   77
 64  \w     87.00 115.00   1.00   20.00    --  109.26-111.00 -60.00   28
;
_diffrn_measurement_device 'four-circle diffractometer'
_diffrn_measurement_device_type 'SuperNova, Dual, Cu at zero, Atlas'
_diffrn_measurement_method '\w scans'
_diffrn_radiation_monochromator mirror
_diffrn_radiation_probe x-ray
_diffrn_radiation_type 'Cu K\a'
_diffrn_radiation_wavelength 1.54184
_diffrn_reflns_av_R_equivalents 0.0000
_diffrn_reflns_av_unetI/netI 0.0799
_diffrn_reflns_Laue_measured_fraction_full 1.000
_diffrn_reflns_Laue_measured_fraction_max 1.000
_diffrn_reflns_limit_h_max 13
_diffrn_reflns_limit_h_min -13
_diffrn_reflns_limit_k_max 21
_diffrn_reflns_limit_k_min -21
_diffrn_reflns_limit_l_max 21
_diffrn_reflns_limit_l_min -21
_diffrn_reflns_number 9646
_diffrn_reflns_point_group_measured_fraction_full 1.000
_diffrn_reflns_point_group_measured_fraction_max 1.000
_diffrn_reflns_theta_full 66.578
_diffrn_reflns_theta_max 66.578
_diffrn_reflns_theta_min 3.424
_diffrn_source 'micro-focus sealed X-ray tube'
_diffrn_source_type 'SuperNova (Cu) X-ray Source'
_exptl_absorpt_coefficient_mu 0.492
_exptl_absorpt_correction_T_max 1.000
_exptl_absorpt_correction_T_min 0.642
_exptl_absorpt_correction_type gaussian
_exptl_absorpt_process_details
;
CrysAlisPro 1.171.38.46 (Rigaku Oxford Diffraction, 2015)
Numerical absorption correction based on gaussian integration over
a multifaceted crystal model.
Empirical absorption correction using spherical harmonics,
implemented in SCALE3 ABSPACK scaling algorithm.
;
_exptl_crystal_colour colourless
_exptl_crystal_density_diffrn 1.136
_exptl_crystal_description prism
_exptl_crystal_F_000 1424
_exptl_crystal_size_max 0.251
_exptl_crystal_size_mid 0.112
_exptl_crystal_size_min 0.083
_refine_diff_density_max 0.239
_refine_diff_density_min -0.164
_refine_diff_density_rms 0.038
_refine_ls_abs_structure_details
;
 Flack x determined using 1830 quotients [(I+)-(I-)]/[(I+)+(I-)]
 (Parsons, Flack and Wagner, Acta Cryst. B69 (2013) 249-259).
;
_refine_ls_abs_structure_Flack -0.1(5)
_refine_ls_extinction_method none
_refine_ls_goodness_of_fit_ref 0.896
_refine_ls_hydrogen_treatment constr
_refine_ls_matrix_type full
_refine_ls_number_parameters 467
_refine_ls_number_reflns 9646
_refine_ls_number_restraints 0
_refine_ls_restrained_S_all 0.896
_refine_ls_R_factor_all 0.0846
_refine_ls_R_factor_gt 0.0515
_refine_ls_shift/su_max 0.000
_refine_ls_shift/su_mean 0.000
_refine_ls_structure_factor_coef Fsqd
_refine_ls_weighting_details 'w=1/[\s^2^(Fo^2^)+(0.0595P)^2^] where P=(Fo^2^+2Fc^2^)/3'
_refine_ls_weighting_scheme calc
_refine_ls_wR_factor_gt 0.1073
_refine_ls_wR_factor_ref 0.1166
_reflns_Friedel_coverage 0.788
_reflns_Friedel_fraction_full 1.000
_reflns_Friedel_fraction_max 1.000
_reflns_number_gt 6486
_reflns_number_total 9646
_reflns_threshold_expression 'I > 2\s(I)'
_cod_data_source_file ja8b01181_si_002.cif
_cod_data_source_block shelx
_cod_database_code 4132060
_shelx_shelxl_version_number 2018/1
_shelx_space_group_comment
;
The symmetry employed for this shelxl refinement is uniquely defined
by the following loop, which should always be used as a source of
symmetry information in preference to the above space-group names.
They are only intended as comments.
;

loop_
_space_group_symop_operation_xyz
'x, y, z'
'-x+1/2, -y, z+1/2'
'-x, y+1/2, -z+1/2'
'x+1/2, -y+1/2, -z'

loop_
_atom_site_label
_atom_site_type_symbol
_atom_site_fract_x
_atom_site_fract_y
_atom_site_fract_z
_atom_site_U_iso_or_equiv
_atom_site_adp_type
_atom_site_occupancy
_atom_site_site_symmetry_order
_atom_site_calc_flag
_atom_site_refinement_flags_posn
_atom_site_refinement_flags_adp
N1 N 0.3194(3) 0.30237(15) 0.40398(16) 0.0275(7) Uani 1 1 d . .
N2 N 0.3180(3) 0.22037(15) 0.48561(15) 0.0254(7) Uani 1 1 d . .
C2 C 0.2439(3) 0.25923(19) 0.44214(19) 0.0298(8) Uani 1 1 d . .
C4 C 0.4317(3) 0.2392(2) 0.4750(2) 0.0312(8) Uani 1 1 d . .
H4 H 0.496114 0.219279 0.499709 0.037 Uiso 1 1 calc R U
C5 C 0.4330(3) 0.2908(2) 0.4234(2) 0.0318(9) Uani 1 1 d . .
H5 H 0.498488 0.314820 0.403857 0.038 Uiso 1 1 calc R U
C6 C 0.2823(3) 0.35136(19) 0.3465(2) 0.0291(8) Uani 1 1 d . .
C7 C 0.2975(3) 0.32973(19) 0.27442(19) 0.0304(8) Uani 1 1 d . .
C8 C 0.2553(4) 0.3756(2) 0.2204(2) 0.0348(9) Uani 1 1 d . .
H8 H 0.264117 0.361372 0.170929 0.042 Uiso 1 1 calc R U
C9 C 0.2004(4) 0.4418(2) 0.2360(2) 0.0360(10) Uani 1 1 d . .
C10 C 0.1886(4) 0.46212(19) 0.3082(2) 0.0351(9) Uani 1 1 d . .
H10 H 0.152297 0.507547 0.319635 0.042 Uiso 1 1 calc R U
C11 C 0.2285(3) 0.41772(19) 0.3646(2) 0.0306(9) Uani 1 1 d . .
C12 C 0.3634(4) 0.2606(2) 0.2529(2) 0.0335(9) Uani 1 1 d . .
H12 H 0.380144 0.232691 0.298612 0.040 Uiso 1 1 calc R U
C13 C 0.2925(4) 0.21029(19) 0.2041(2) 0.0345(9) Uani 1 1 d . .
C14 C 0.1998(4) 0.1733(2) 0.2348(2) 0.0448(11) Uani 1 1 d . .
H14 H 0.183227 0.179333 0.285079 0.054 Uiso 1 1 calc R U
C15 C 0.1317(5) 0.1278(3) 0.1927(3) 0.0621(14) Uani 1 1 d . .
H15 H 0.068614 0.102958 0.214328 0.075 Uiso 1 1 calc R U
C16 C 0.1544(5) 0.1181(3) 0.1196(3) 0.0595(14) Uani 1 1 d . .
H16 H 0.106828 0.087406 0.090569 0.071 Uiso 1 1 calc R U
C17 C 0.2468(5) 0.1536(3) 0.0894(3) 0.0579(13) Uani 1 1 d . .
H17 H 0.263559 0.146811 0.039254 0.070 Uiso 1 1 calc R U
C18 C 0.3157(4) 0.1989(2) 0.1309(2) 0.0463(11) Uani 1 1 d . .
H18 H 0.379744 0.222571 0.109053 0.056 Uiso 1 1 calc R U
C19 C 0.4788(4) 0.2834(3) 0.2200(3) 0.0480(11) Uani 1 1 d . .
H19A H 0.465518 0.312550 0.175837 0.072 Uiso 1 1 calc R U
H19B H 0.522996 0.239206 0.207606 0.072 Uiso 1 1 calc R U
H19C H 0.521524 0.312978 0.255369 0.072 Uiso 1 1 calc R U
C20 C 0.1562(4) 0.4903(2) 0.1760(2) 0.0502(13) Uani 1 1 d . .
H20A H 0.079168 0.507770 0.188450 0.075 Uiso 1 1 calc R U
H20B H 0.153020 0.462138 0.130503 0.075 Uiso 1 1 calc R U
H20C H 0.207445 0.532606 0.169883 0.075 Uiso 1 1 calc R U
C21 C 0.2097(4) 0.4414(2) 0.4437(2) 0.0372(10) Uani 1 1 d . .
H21 H 0.252947 0.405934 0.475092 0.045 Uiso 1 1 calc R U
C22 C 0.2583(4) 0.5179(2) 0.4585(2) 0.0373(10) Uani 1 1 d . .
C23 C 0.3753(4) 0.5292(2) 0.4537(2) 0.0444(11) Uani 1 1 d . .
H23 H 0.423075 0.489425 0.439224 0.053 Uiso 1 1 calc R U
C24 C 0.4248(5) 0.5966(3) 0.4691(3) 0.0595(14) Uani 1 1 d . .
H24 H 0.505405 0.602651 0.465342 0.071 Uiso 1 1 calc R U
C25 C 0.3573(6) 0.6544(3) 0.4899(3) 0.0727(18) Uani 1 1 d . .
H25 H 0.391194 0.700744 0.500546 0.087 Uiso 1 1 calc R U
C26 C 0.2423(7) 0.6458(3) 0.4955(3) 0.0752(18) Uani 1 1 d . .
H26 H 0.196121 0.686250 0.510265 0.090 Uiso 1 1 calc R U
C27 C 0.1905(5) 0.5772(2) 0.4795(3) 0.0570(13) Uani 1 1 d . .
H27 H 0.109707 0.571637 0.483006 0.068 Uiso 1 1 calc R U
C28 C 0.0849(4) 0.4338(3) 0.4629(3) 0.0594(14) Uani 1 1 d . .
H28A H 0.039429 0.466889 0.432227 0.089 Uiso 1 1 calc R U
H28B H 0.073648 0.446765 0.514228 0.089 Uiso 1 1 calc R U
H28C H 0.060383 0.382776 0.454848 0.089 Uiso 1 1 calc R U
C29 C 0.2771(3) 0.16694(18) 0.53854(18) 0.0253(8) Uani 1 1 d . .
C30 C 0.2909(3) 0.18266(18) 0.61255(19) 0.0284(8) Uani 1 1 d . .
C31 C 0.2469(3) 0.1333(2) 0.6633(2) 0.0322(9) Uani 1 1 d . .
H31 H 0.254943 0.144092 0.713610 0.039 Uiso 1 1 calc R U
C32 C 0.1913(4) 0.06832(19) 0.6427(2) 0.0330(9) Uani 1 1 d . .
C33 C 0.1821(3) 0.05397(19) 0.5681(2) 0.0316(9) Uani 1 1 d . .
H33 H 0.146487 0.009484 0.552884 0.038 Uiso 1 1 calc R U
C34 C 0.2232(3) 0.10230(19) 0.51533(19) 0.0281(8) Uani 1 1 d . .
C35 C 0.3503(3) 0.25201(19) 0.64076(19) 0.0317(9) Uani 1 1 d . .
H35 H 0.376248 0.280988 0.597476 0.038 Uiso 1 1 calc R U
C36 C 0.2662(3) 0.29926(19) 0.6824(2) 0.0337(9) Uani 1 1 d . .
C37 C 0.2788(4) 0.3171(2) 0.7559(2) 0.0416(10) Uani 1 1 d . .
H37 H 0.341806 0.297645 0.782470 0.050 Uiso 1 1 calc R U
C38 C 0.2013(5) 0.3624(2) 0.7906(3) 0.0574(14) Uani 1 1 d . .
H38 H 0.210894 0.373337 0.840799 0.069 Uiso 1 1 calc R U
C39 C 0.1102(6) 0.3919(3) 0.7532(3) 0.0680(17) Uani 1 1 d . .
H39 H 0.057950 0.423886 0.777161 0.082 Uiso 1 1 calc R U
C40 C 0.0951(5) 0.3747(3) 0.6804(3) 0.0612(14) Uani 1 1 d . .
H40 H 0.031429 0.394111 0.654427 0.073 Uiso 1 1 calc R U
C41 C 0.1735(4) 0.3288(2) 0.6451(3) 0.0442(11) Uani 1 1 d . .
H41 H 0.163238 0.317647 0.594978 0.053 Uiso 1 1 calc R U
C42 C 0.4574(4) 0.2303(2) 0.6841(2) 0.0444(11) Uani 1 1 d . .
H42A H 0.435882 0.196074 0.723063 0.067 Uiso 1 1 calc R U
H42B H 0.491955 0.274570 0.705443 0.067 Uiso 1 1 calc R U
H42C H 0.512661 0.206499 0.651610 0.067 Uiso 1 1 calc R U
C43 C 0.1417(4) 0.0175(2) 0.6984(2) 0.0457(11) Uani 1 1 d . .
H43A H 0.060536 0.029161 0.705642 0.069 Uiso 1 1 calc R U
H43B H 0.182917 0.023485 0.744528 0.069 Uiso 1 1 calc R U
H43C H 0.149210 -0.033570 0.681621 0.069 Uiso 1 1 calc R U
C44 C 0.2032(3) 0.08417(19) 0.43513(19) 0.0310(9) Uani 1 1 d . .
H44 H 0.256187 0.115897 0.406032 0.037 Uiso 1 1 calc R U
C45 C 0.2332(3) 0.0041(2) 0.41822(19) 0.0302(8) Uani 1 1 d . .
C46 C 0.3464(4) -0.0182(2) 0.4222(2) 0.0409(10) Uani 1 1 d . .
H46 H 0.403318 0.016392 0.436298 0.049 Uiso 1 1 calc R U
C47 C 0.3783(4) -0.0898(3) 0.4060(3) 0.0520(12) Uani 1 1 d . .
H47 H 0.456563 -0.103957 0.408478 0.062 Uiso 1 1 calc R U
C48 C 0.2949(4) -0.1411(2) 0.3861(2) 0.0452(11) Uani 1 1 d . .
H48 H 0.315833 -0.190430 0.374968 0.054 Uiso 1 1 calc R U
C49 C 0.1842(4) -0.1199(2) 0.3827(2) 0.0455(11) Uani 1 1 d . .
H49 H 0.127365 -0.154846 0.369211 0.055 Uiso 1 1 calc R U
C50 C 0.1516(4) -0.0480(2) 0.3985(2) 0.0377(10) Uani 1 1 d . .
H50 H 0.073086 -0.034316 0.395798 0.045 Uiso 1 1 calc R U
C51 C 0.0805(3) 0.1056(2) 0.4140(2) 0.0377(10) Uani 1 1 d . .
H51A H 0.068645 0.095888 0.362048 0.057 Uiso 1 1 calc R U
H51B H 0.068472 0.158077 0.423844 0.057 Uiso 1 1 calc R U
H51C H 0.026054 0.076370 0.442596 0.057 Uiso 1 1 calc R U

loop_
_atom_site_aniso_label
_atom_site_aniso_U_11
_atom_site_aniso_U_22
_atom_site_aniso_U_33
_atom_site_aniso_U_23
_atom_site_aniso_U_13
_atom_site_aniso_U_12
N1 0.0247(17) 0.0288(14) 0.0288(16) 0.0048(13) 0.0018(13) -0.0005(14)
N2 0.0232(17) 0.0278(14) 0.0251(15) 0.0007(12) 0.0020(12) 0.0034(13)
C2 0.033(2) 0.0308(18) 0.0261(17) 0.0001(15) -0.0004(16) 0.0002(18)
C4 0.024(2) 0.0355(19) 0.034(2) 0.0034(17) -0.0019(17) 0.0019(17)
C5 0.021(2) 0.039(2) 0.036(2) 0.0042(17) 0.0036(16) -0.0026(17)
C6 0.029(2) 0.0289(17) 0.0299(19) 0.0057(15) -0.0025(16) -0.0004(16)
C7 0.029(2) 0.0308(18) 0.031(2) -0.0002(16) -0.0005(16) -0.0010(17)
C8 0.047(3) 0.0304(19) 0.0272(19) 0.0004(15) -0.0067(18) 0.0039(18)
C9 0.039(3) 0.0328(19) 0.036(2) 0.0031(17) -0.0100(18) -0.0004(19)
C10 0.034(2) 0.0287(18) 0.043(2) 0.0013(16) -0.0074(19) 0.0034(18)
C11 0.028(2) 0.0302(19) 0.033(2) 0.0014(15) 0.0003(16) -0.0028(17)
C12 0.033(2) 0.0347(19) 0.033(2) 0.0035(17) 0.0011(17) 0.0042(18)
C13 0.039(3) 0.0299(18) 0.035(2) -0.0009(15) 0.0005(18) 0.0098(19)
C14 0.041(3) 0.051(2) 0.042(2) -0.0119(19) 0.003(2) 0.001(2)
C15 0.049(3) 0.067(3) 0.070(4) -0.018(3) 0.002(3) -0.010(3)
C16 0.066(4) 0.057(3) 0.055(3) -0.024(2) -0.021(3) 0.006(3)
C17 0.080(4) 0.054(3) 0.040(3) -0.012(2) -0.004(3) 0.016(3)
C18 0.064(3) 0.041(2) 0.034(2) 0.0016(18) 0.002(2) 0.009(2)
C19 0.038(3) 0.051(3) 0.055(3) 0.004(2) 0.008(2) 0.003(2)
C20 0.063(3) 0.036(2) 0.051(3) 0.002(2) -0.024(2) 0.007(2)
C21 0.039(3) 0.035(2) 0.038(2) 0.0001(16) 0.0037(18) 0.0076(19)
C22 0.051(3) 0.036(2) 0.0252(19) -0.0002(16) -0.0010(18) 0.009(2)
C23 0.050(3) 0.044(2) 0.039(2) 0.0075(19) -0.009(2) 0.007(2)
C24 0.072(4) 0.052(3) 0.055(3) 0.009(2) -0.023(3) -0.010(3)
C25 0.107(6) 0.049(3) 0.062(4) -0.008(3) -0.028(3) -0.012(3)
C26 0.108(6) 0.042(3) 0.076(4) -0.023(3) 0.004(4) 0.010(3)
C27 0.063(3) 0.053(3) 0.055(3) -0.009(2) 0.006(2) 0.013(3)
C28 0.057(3) 0.055(3) 0.067(3) -0.001(3) 0.027(3) -0.005(3)
C29 0.025(2) 0.0259(16) 0.0250(18) 0.0009(14) 0.0015(15) 0.0019(15)
C30 0.028(2) 0.0275(17) 0.0299(19) -0.0016(15) 0.0035(15) -0.0006(16)
C31 0.036(2) 0.0350(19) 0.0254(19) -0.0022(15) 0.0046(17) -0.0010(18)
C32 0.035(2) 0.0298(18) 0.034(2) -0.0023(16) 0.0075(18) -0.0041(18)
C33 0.034(2) 0.0262(17) 0.035(2) -0.0044(16) 0.0013(17) -0.0049(17)
C34 0.030(2) 0.0284(18) 0.0262(18) 0.0003(14) 0.0002(16) 0.0029(16)
C35 0.038(3) 0.0318(18) 0.0256(19) -0.0063(16) 0.0030(16) -0.0090(17)
C36 0.036(2) 0.0264(18) 0.038(2) -0.0046(16) 0.0058(18) -0.0048(17)
C37 0.050(3) 0.037(2) 0.038(2) -0.0093(18) 0.0065(19) -0.013(2)
C38 0.076(4) 0.042(2) 0.054(3) -0.018(2) 0.021(3) -0.012(3)
C39 0.080(4) 0.039(3) 0.085(4) -0.016(3) 0.036(4) 0.002(3)
C40 0.051(3) 0.047(3) 0.085(4) 0.008(3) 0.005(3) 0.011(2)
C41 0.041(3) 0.038(2) 0.053(3) -0.0030(19) 0.002(2) 0.000(2)
C42 0.033(3) 0.053(3) 0.048(3) -0.011(2) -0.0029(19) -0.003(2)
C43 0.065(3) 0.039(2) 0.033(2) -0.0023(18) 0.013(2) -0.011(2)
C44 0.033(2) 0.0311(18) 0.028(2) -0.0012(15) 0.0003(16) -0.0044(18)
C45 0.034(2) 0.0358(19) 0.0208(17) -0.0023(15) 0.0009(16) -0.0029(17)
C46 0.034(3) 0.043(2) 0.045(2) -0.0102(19) -0.0015(19) -0.0015(19)
C47 0.050(3) 0.057(3) 0.050(3) -0.011(2) 0.000(2) 0.015(2)
C48 0.065(3) 0.033(2) 0.037(2) -0.0077(17) 0.001(2) 0.003(2)
C49 0.056(3) 0.039(2) 0.042(2) -0.0053(18) 0.005(2) -0.009(2)
C50 0.036(2) 0.038(2) 0.038(2) -0.0040(18) -0.0012(18) -0.0030(19)
C51 0.033(2) 0.034(2) 0.046(2) -0.0002(18) -0.0066(19) 0.0009(18)

loop_
_atom_type_symbol
_atom_type_description
_atom_type_scat_dispersion_real
_atom_type_scat_dispersion_imag
_atom_type_scat_source
C C 0.0181 0.0091 'International Tables Vol C Tables 4.2.6.8 and 6.1.1.4'
H H 0.0000 0.0000 'International Tables Vol C Tables 4.2.6.8 and 6.1.1.4'
N N 0.0311 0.0180 'International Tables Vol C Tables 4.2.6.8 and 6.1.1.4'

loop_
_exptl_crystal_face_index_h
_exptl_crystal_face_index_k
_exptl_crystal_face_index_l
_exptl_crystal_face_perp_dist
7 -4 -4 0.1122
-1 3 -12 0.0509
-6 3 6 0.0896
2 -11 -2 0.0429
4 5 9 0.1011
1 -11 -2 0.0433
4 10 3 0.0887
7 1 3 0.1355
-2 8 8 0.0535
7 -2 5 0.1283
2 -3 -11 0.0529
-7 5 0 0.0871
4 -2 10 0.1033
-1 2 12 0.0612
1 5 -10 0.0462
-1 -5 10 0.0547
3 -8 -7 0.0518
4 2 -9 0.0867
-3 10 -3 0.0546
-1 -11 -2 0.0394
-1 11 2 0.0391

loop_
_geom_angle_atom_site_label_1
_geom_angle_atom_site_label_2
_geom_angle_atom_site_label_3
_geom_angle
C2 N1 C5 113.3(3)
C2 N1 C6 122.1(3)
C5 N1 C6 124.5(3)
C2 N2 C4 113.3(3)
C2 N2 C29 121.7(3)
C4 N2 C29 125.0(3)
N1 C2 N2 100.7(3)
C5 C4 N2 106.6(3)
C5 C4 H4 126.7
N2 C4 H4 126.7
C4 C5 N1 106.1(3)
C4 C5 H5 126.9
N1 C5 H5 126.9
C7 C6 C11 121.7(3)
C7 C6 N1 118.9(3)
C11 C6 N1 119.4(3)
C8 C7 C6 117.8(3)
C8 C7 C12 119.2(3)
C6 C7 C12 122.9(3)
C7 C8 C9 122.3(4)
C7 C8 H8 118.9
C9 C8 H8 118.9
C10 C9 C8 118.3(3)
C10 C9 C20 120.9(4)
C8 C9 C20 120.8(4)
C9 C10 C11 121.7(3)
C9 C10 H10 119.2
C11 C10 H10 119.2
C10 C11 C6 118.2(3)
C10 C11 C21 119.7(3)
C6 C11 C21 122.1(3)
C13 C12 C7 111.8(3)
C13 C12 C19 114.0(3)
C7 C12 C19 108.9(3)
C13 C12 H12 107.3
C7 C12 H12 107.3
C19 C12 H12 107.3
C18 C13 C14 118.2(4)
C18 C13 C12 123.6(4)
C14 C13 C12 118.2(3)
C15 C14 C13 120.5(4)
C15 C14 H14 119.7
C13 C14 H14 119.7
C16 C15 C14 120.6(5)
C16 C15 H15 119.7
C14 C15 H15 119.7
C17 C16 C15 118.9(5)
C17 C16 H16 120.5
C15 C16 H16 120.5
C16 C17 C18 121.0(5)
C16 C17 H17 119.5
C18 C17 H17 119.5
C17 C18 C13 120.6(5)
C17 C18 H18 119.7
C13 C18 H18 119.7
C12 C19 H19A 109.5
C12 C19 H19B 109.5
H19A C19 H19B 109.5
C12 C19 H19C 109.5
H19A C19 H19C 109.5
H19B C19 H19C 109.5
C9 C20 H20A 109.5
C9 C20 H20B 109.5
H20A C20 H20B 109.5
C9 C20 H20C 109.5
H20A C20 H20C 109.5
H20B C20 H20C 109.5
C28 C21 C22 113.7(4)
C28 C21 C11 109.6(4)
C22 C21 C11 111.8(3)
C28 C21 H21 107.1
C22 C21 H21 107.1
C11 C21 H21 107.1
C23 C22 C27 117.7(4)
C23 C22 C21 119.4(4)
C27 C22 C21 122.9(4)
C24 C23 C22 122.1(5)
C24 C23 H23 119.0
C22 C23 H23 119.0
C25 C24 C23 119.7(6)
C25 C24 H24 120.1
C23 C24 H24 120.1
C26 C25 C24 120.3(5)
C26 C25 H25 119.9
C24 C25 H25 119.9
C25 C26 C27 120.6(5)
C25 C26 H26 119.7
C27 C26 H26 119.7
C22 C27 C26 119.7(5)
C22 C27 H27 120.2
C26 C27 H27 120.2
C21 C28 H28A 109.5
C21 C28 H28B 109.5
H28A C28 H28B 109.5
C21 C28 H28C 109.5
H28A C28 H28C 109.5
H28B C28 H28C 109.5
C34 C29 C30 121.3(3)
C34 C29 N2 120.2(3)
C30 C29 N2 118.5(3)
C31 C30 C29 118.5(3)
C31 C30 C35 118.1(3)
C29 C30 C35 123.4(3)
C30 C31 C32 122.3(3)
C30 C31 H31 118.9
C32 C31 H31 118.9
C31 C32 C33 117.2(3)
C31 C32 C43 121.0(3)
C33 C32 C43 121.8(3)
C34 C33 C32 122.6(3)
C34 C33 H33 118.7
C32 C33 H33 118.7
C33 C34 C29 118.1(3)
C33 C34 C44 118.9(3)
C29 C34 C44 122.9(3)
C36 C35 C30 110.1(3)
C36 C35 C42 114.3(3)
C30 C35 C42 109.6(3)
C36 C35 H35 107.5
C30 C35 H35 107.5
C42 C35 H35 107.5
C41 C36 C37 118.1(4)
C41 C36 C35 118.4(4)
C37 C36 C35 123.5(4)
C38 C37 C36 121.0(5)
C38 C37 H37 119.5
C36 C37 H37 119.5
C39 C38 C37 120.6(5)
C39 C38 H38 119.7
C37 C38 H38 119.7
C38 C39 C40 119.6(5)
C38 C39 H39 120.2
C40 C39 H39 120.2
C39 C40 C41 119.9(5)
C39 C40 H40 120.0
C41 C40 H40 120.0
C36 C41 C40 120.8(5)
C36 C41 H41 119.6
C40 C41 H41 119.6
C35 C42 H42A 109.5
C35 C42 H42B 109.5
H42A C42 H42B 109.5
C35 C42 H42C 109.5
H42A C42 H42C 109.5
H42B C42 H42C 109.5
C32 C43 H43A 109.5
C32 C43 H43B 109.5
H43A C43 H43B 109.5
C32 C43 H43C 109.5
H43A C43 H43C 109.5
H43B C43 H43C 109.5
C45 C44 C34 111.5(3)
C45 C44 C51 113.8(3)
C34 C44 C51 109.4(3)
C45 C44 H44 107.3
C34 C44 H44 107.3
C51 C44 H44 107.3
C46 C45 C50 118.0(4)
C46 C45 C44 119.1(3)
C50 C45 C44 122.9(4)
C45 C46 C47 121.3(4)
C45 C46 H46 119.3
C47 C46 H46 119.3
C46 C47 C48 119.6(4)
C46 C47 H47 120.2
C48 C47 H47 120.2
C49 C48 C47 119.3(4)
C49 C48 H48 120.3
C47 C48 H48 120.3
C48 C49 C50 121.3(4)
C48 C49 H49 119.3
C50 C49 H49 119.3
C45 C50 C49 120.3(4)
C45 C50 H50 119.8
C49 C50 H50 119.8
C44 C51 H51A 109.5
C44 C51 H51B 109.5
H51A C51 H51B 109.5
C44 C51 H51C 109.5
H51A C51 H51C 109.5
H51B C51 H51C 109.5

loop_
_geom_bond_atom_site_label_1
_geom_bond_atom_site_label_2
_geom_bond_distance
N1 C2 1.371(5)
N1 C5 1.389(5)
N1 C6 1.446(4)
N2 C2 1.371(5)
N2 C4 1.384(5)
N2 C29 1.453(4)
C4 C5 1.332(5)
C4 H4 0.9500
C5 H5 0.9500
C6 C7 1.393(5)
C6 C11 1.398(5)
C7 C8 1.386(5)
C7 C12 1.524(5)
C8 C9 1.391(5)
C8 H8 0.9500
C9 C10 1.383(5)
C9 C20 1.502(5)
C10 C11 1.392(5)
C10 H10 0.9500
C11 C21 1.530(5)
C12 C13 1.524(6)
C12 C19 1.532(6)
C12 H12 1.0000
C13 C18 1.387(6)
C13 C14 1.393(6)
C14 C15 1.382(6)
C14 H14 0.9500
C15 C16 1.380(7)
C15 H15 0.9500
C16 C17 1.373(7)
C16 H16 0.9500
C17 C18 1.379(7)
C17 H17 0.9500
C18 H18 0.9500
C19 H19A 0.9800
C19 H19B 0.9800
C19 H19C 0.9800
C20 H20A 0.9800
C20 H20B 0.9800
C20 H20C 0.9800
C21 C28 1.505(6)
C21 C22 1.524(6)
C21 H21 1.0000
C22 C23 1.384(7)
C22 C27 1.390(6)
C23 C24 1.381(6)
C23 H23 0.9500
C24 C25 1.366(8)
C24 H24 0.9500
C25 C26 1.355(9)
C25 H25 0.9500
C26 C27 1.416(7)
C26 H26 0.9500
C27 H27 0.9500
C28 H28A 0.9800
C28 H28B 0.9800
C28 H28C 0.9800
C29 C34 1.398(5)
C29 C30 1.398(5)
C30 C31 1.390(5)
C30 C35 1.527(5)
C31 C32 1.398(5)
C31 H31 0.9500
C32 C33 1.398(5)
C32 C43 1.494(5)
C33 C34 1.392(5)
C33 H33 0.9500
C34 C44 1.527(5)
C35 C36 1.511(5)
C35 C42 1.533(6)
C35 H35 1.0000
C36 C41 1.389(6)
C36 C37 1.396(6)
C37 C38 1.379(7)
C37 H37 0.9500
C38 C39 1.374(8)
C38 H38 0.9500
C39 C40 1.385(8)
C39 H39 0.9500
C40 C41 1.397(7)
C40 H40 0.9500
C41 H41 0.9500
C42 H42A 0.9800
C42 H42B 0.9800
C42 H42C 0.9800
C43 H43A 0.9800
C43 H43B 0.9800
C43 H43C 0.9800
C44 C45 1.527(5)
C44 C51 1.533(5)
C44 H44 1.0000
C45 C46 1.384(6)
C45 C50 1.389(5)
C46 C47 1.384(6)
C46 H46 0.9500
C47 C48 1.396(7)
C47 H47 0.9500
C48 C49 1.350(6)
C48 H48 0.9500
C49 C50 1.390(6)
C49 H49 0.9500
C50 H50 0.9500
C51 H51A 0.9800
C51 H51B 0.9800
C51 H51C 0.9800

loop_
_geom_torsion_atom_site_label_1
_geom_torsion_atom_site_label_2
_geom_torsion_atom_site_label_3
_geom_torsion_atom_site_label_4
_geom_torsion
C5 N1 C2 N2 -0.4(4)
C6 N1 C2 N2 176.2(3)
C4 N2 C2 N1 0.5(4)
C29 N2 C2 N1 178.6(3)
C2 N2 C4 C5 -0.5(4)
C29 N2 C4 C5 -178.5(3)
N2 C4 C5 N1 0.2(4)
C2 N1 C5 C4 0.1(4)
C6 N1 C5 C4 -176.4(3)
C2 N1 C6 C7 -101.7(4)
C5 N1 C6 C7 74.5(5)
C2 N1 C6 C11 76.0(5)
C5 N1 C6 C11 -107.8(4)
C11 C6 C7 C8 -1.3(6)
N1 C6 C7 C8 176.3(4)
C11 C6 C7 C12 175.4(4)
N1 C6 C7 C12 -7.0(6)
C6 C7 C8 C9 0.8(6)
C12 C7 C8 C9 -176.1(4)
C7 C8 C9 C10 0.4(6)
C7 C8 C9 C20 179.7(4)
C8 C9 C10 C11 -1.0(6)
C20 C9 C10 C11 179.7(4)
C9 C10 C11 C6 0.4(6)
C9 C10 C11 C21 -177.9(4)
C7 C6 C11 C10 0.7(6)
N1 C6 C11 C10 -176.9(3)
C7 C6 C11 C21 179.0(4)
N1 C6 C11 C21 1.4(6)
C8 C7 C12 C13 -57.4(5)
C6 C7 C12 C13 125.9(4)
C8 C7 C12 C19 69.4(5)
C6 C7 C12 C19 -107.2(4)
C7 C12 C13 C18 110.2(4)
C19 C12 C13 C18 -13.8(5)
C7 C12 C13 C14 -70.3(4)
C19 C12 C13 C14 165.7(4)
C18 C13 C14 C15 -1.4(6)
C12 C13 C14 C15 179.1(4)
C13 C14 C15 C16 0.1(8)
C14 C15 C16 C17 0.9(8)
C15 C16 C17 C18 -0.7(7)
C16 C17 C18 C13 -0.6(7)
C14 C13 C18 C17 1.7(6)
C12 C13 C18 C17 -178.9(4)
C10 C11 C21 C28 71.2(5)
C6 C11 C21 C28 -107.0(4)
C10 C11 C21 C22 -55.7(5)
C6 C11 C21 C22 126.0(4)
C28 C21 C22 C23 170.4(4)
C11 C21 C22 C23 -64.9(5)
C28 C21 C22 C27 -7.3(6)
C11 C21 C22 C27 117.5(4)
C27 C22 C23 C24 0.3(7)
C21 C22 C23 C24 -177.5(4)
C22 C23 C24 C25 0.0(7)
C23 C24 C25 C26 0.1(8)
C24 C25 C26 C27 -0.4(9)
C23 C22 C27 C26 -0.6(7)
C21 C22 C27 C26 177.2(4)
C25 C26 C27 C22 0.6(8)
C2 N2 C29 C34 66.3(4)
C4 N2 C29 C34 -115.8(4)
C2 N2 C29 C30 -112.2(4)
C4 N2 C29 C30 65.7(5)
C34 C29 C30 C31 -1.6(6)
N2 C29 C30 C31 176.9(3)
C34 C29 C30 C35 179.3(4)
N2 C29 C30 C35 -2.1(5)
C29 C30 C31 C32 1.0(6)
C35 C30 C31 C32 -179.9(4)
C30 C31 C32 C33 0.6(6)
C30 C31 C32 C43 -178.1(4)
C31 C32 C33 C34 -1.7(6)
C43 C32 C33 C34 177.0(4)
C32 C33 C34 C29 1.1(6)
C32 C33 C34 C44 -176.5(4)
C30 C29 C34 C33 0.6(6)
N2 C29 C34 C33 -177.9(3)
C30 C29 C34 C44 178.1(3)
N2 C29 C34 C44 -0.5(5)
C31 C30 C35 C36 -63.0(4)
C29 C30 C35 C36 116.0(4)
C31 C30 C35 C42 63.5(5)
C29 C30 C35 C42 -117.4(4)
C30 C35 C36 C41 -63.6(4)
C42 C35 C36 C41 172.5(4)
C30 C35 C36 C37 118.8(4)
C42 C35 C36 C37 -5.1(5)
C41 C36 C37 C38 0.3(6)
C35 C36 C37 C38 177.9(4)
C36 C37 C38 C39 -0.8(7)
C37 C38 C39 C40 1.3(8)
C38 C39 C40 C41 -1.3(8)
C37 C36 C41 C40 -0.3(6)
C35 C36 C41 C40 -178.0(4)
C39 C40 C41 C36 0.8(7)
C33 C34 C44 C45 -47.0(5)
C29 C34 C44 C45 135.6(4)
C33 C34 C44 C51 79.8(4)
C29 C34 C44 C51 -97.6(4)
C34 C44 C45 C46 -67.4(5)
C51 C44 C45 C46 168.2(4)
C34 C44 C45 C50 112.9(4)
C51 C44 C45 C50 -11.4(5)
C50 C45 C46 C47 0.9(6)
C44 C45 C46 C47 -178.7(4)
C45 C46 C47 C48 -0.7(7)
C46 C47 C48 C49 0.2(7)
C47 C48 C49 C50 0.2(7)
C46 C45 C50 C49 -0.6(6)
C44 C45 C50 C49 179.1(4)
C48 C49 C50 C45 0.1(7)
